data_7115781
loop_
_publ_author_name
'Merle Arrowsmith'
'William M. S. Shepherd'
'Michael S. Hill'
'Gabriele Kociok-Kohn'

_publ_section_title
;
 Alkaline earth catalysis for the 100% atom-efficient three component
 assembly of imidazolidin-2-ones
;
_journal_name_full Chem.Commun.
_journal_page_first 12676
_journal_paper_doi 10.1039/C4cc05223D
_journal_volume 50
_journal_year 2014
_chemical_formula_moiety 'C60 H80 Mg N6 O3'
_chemical_formula_sum 'C60 H80 Mg N6 O3'
_chemical_formula_weight 957.61
_chemical_name_systematic
;
 ?
;
_space_group_crystal_system triclinic
_space_group_IT_number 2
_space_group_name_Hall '-P 1'
_space_group_name_H-M_alt 'P -1'
_symmetry_space_group_name_Hall '-P 1'
_symmetry_space_group_name_H-M 'P -1'
_atom_sites_solution_hydrogens geom
_audit_creation_method SHELXL-2013
_cell_angle_alpha 89.1862(9)
_cell_angle_beta 87.2201(9)
_cell_angle_gamma 87.8363(12)
_cell_formula_units_Z 2
_cell_length_a 10.1968(2)
_cell_length_b 10.6378(2)
_cell_length_c 25.6421(5)
_cell_measurement_reflns_used 54775
_cell_measurement_temperature 150(2)
_cell_measurement_theta_max 25.028
_cell_measurement_theta_min 2.910
_cell_volume 2775.97(9)
_computing_cell_refinement 'HKL Scalepack (Otwinowski & Minor, 1997)'
_computing_data_collection 'Collect (Nonius BV, 1997-2000)'
_computing_data_reduction
;
 DENZO-SCALEPACK Z. Otwinowski and W. Minor, " 
 Processing of X-ray Diffraction Data Collected in Oscillation Mode ", 
 Methods in Enzymology, Volume 276: Macromolecular Crystallography, 
 part A, p.307-326, 1997,C.W. Carter, Jr. & R. M. Sweet, Eds., Academic Press.
;
_computing_molecular_graphics 'ORTEP3 for Windows - Farrugia, L. J. J. Appl. Crystallogr. 1997, 30, 565'
_computing_publication_material
;
 'WinGX publication routines, Farrugia, 
 L. J., J. Appl. Crystallogr., 1999, 32, 837-838
;
_computing_structure_refinement
;
 SHELXL-2013 (Sheldrick, 2013)
 Sheldrick GM (2008) Acta Crystallogr A64:112--122 and 
 C. B. H\"ubschle, G. M. Sheldrick and B. Dittrich
 ShelXle: a Qt graphical user interface for SHELXL
 J. Appl. Cryst., 44, (2011) 1281-1284.
;
_computing_structure_solution
; 
 SIR97- Altomare A., Burla M.C., Camalli M., Cascarano G.L., Giacovazzo C. , 
 Guagliardi A., Moliterni A.G.G., Polidori G.,Spagna R. 
 (1999) J. Appl. Cryst. 32, 115-119
;
_diffrn_ambient_temperature 150(2)
_diffrn_measured_fraction_theta_full 0.963
_diffrn_measured_fraction_theta_max 0.984
_diffrn_measurement_device_type 'Nonius Kappa CCD'
_diffrn_measurement_method '401 1.4 degree images with \f and \f scans'
_diffrn_radiation_monochromator graphite
_diffrn_radiation_source 'fine-focus sealed tube'
_diffrn_radiation_type MoK\a
_diffrn_radiation_wavelength 0.71073
_diffrn_reflns_av_R_equivalents 0.0935
_diffrn_reflns_av_unetI/netI 0.0689
_diffrn_reflns_Laue_measured_fraction_full 0.963
_diffrn_reflns_Laue_measured_fraction_max 0.984
_diffrn_reflns_limit_h_max 12
_diffrn_reflns_limit_h_min -12
_diffrn_reflns_limit_k_max 12
_diffrn_reflns_limit_k_min -12
_diffrn_reflns_limit_l_max 30
_diffrn_reflns_limit_l_min -30
_diffrn_reflns_number 36759
_diffrn_reflns_point_group_measured_fraction_full 0.963
_diffrn_reflns_point_group_measured_fraction_max 0.984
_diffrn_reflns_theta_full 25.242
_diffrn_reflns_theta_max 25.052
_diffrn_reflns_theta_min 3.538
_exptl_absorpt_coefficient_mu 0.081
_exptl_absorpt_correction_T_max 0.998
_exptl_absorpt_correction_T_min 0.777
_exptl_absorpt_correction_type multi-scan
_exptl_absorpt_process_details
;
multi-scan from symmetry-related measurements 
 Sortav (Blessing 1995)
;
_exptl_crystal_colour colourless
_exptl_crystal_density_diffrn 1.146
_exptl_crystal_description plate
_exptl_crystal_F_000 1036
_exptl_crystal_size_max 0.400
_exptl_crystal_size_mid 0.250
_exptl_crystal_size_min 0.075
_refine_diff_density_max 0.882
_refine_diff_density_min -0.350
_refine_diff_density_rms 0.081
_refine_ls_extinction_method none
_refine_ls_goodness_of_fit_ref 1.104
_refine_ls_hydrogen_treatment constr
_refine_ls_matrix_type full
_refine_ls_number_parameters 647
_refine_ls_number_reflns 9678
_refine_ls_number_restraints 0
_refine_ls_restrained_S_all 1.104
_refine_ls_R_factor_all 0.1041
_refine_ls_R_factor_gt 0.0788
_refine_ls_shift/su_max 0.000
_refine_ls_shift/su_mean 0.000
_refine_ls_structure_factor_coef Fsqd
_refine_ls_weighting_details 'w=1/[\s^2^(Fo^2^)+(0.0941P)^2^+3.5459P] where P=(Fo^2^+2Fc^2^)/3'
_refine_ls_weighting_scheme calc
_refine_ls_wR_factor_gt 0.2077
_refine_ls_wR_factor_ref 0.2229
_reflns_Friedel_coverage 0.000
_reflns_number_gt 7176
_reflns_number_total 9678
_reflns_threshold_expression 'I > 2\s(I)'
_cod_data_source_file c4cc05223d2.cif
_cod_data_source_block k14msh10
_cod_database_code 7115781
_shelx_space_group_comment
;
The symmetry employed for this shelxl refinement is uniquely defined
by the following loop, which should always be used as a source of
symmetry information in preference to the above space-group names.
They are only intended as comments.
;
_shelx_estimated_absorpt_t_min 0.968
_shelx_estimated_absorpt_t_max 0.994
_shelxl_version_number 2013-4

loop_
_space_group_symop_operation_xyz
'x, y, z'
'-x, -y, -z'

loop_
_atom_site_label
_atom_site_type_symbol
_atom_site_fract_x
_atom_site_fract_y
_atom_site_fract_z
_atom_site_U_iso_or_equiv
_atom_site_adp_type
_atom_site_occupancy
_atom_site_site_symmetry_order
_atom_site_calc_flag
_atom_site_refinement_flags_posn
_atom_site_refinement_flags_adp
Mg1 Mg 0.60329(10) 0.91419(10) 0.24676(4) 0.0285(3) Uani 1 1 d . .
O1 O 0.5169(2) 0.8199(2) 0.19418(8) 0.0328(5) Uani 1 1 d . .
O2 O 0.6968(2) 0.9937(2) 0.30111(8) 0.0344(6) Uani 1 1 d . .
O3 O 0.4638(2) 1.0603(2) 0.24356(9) 0.0411(6) Uani 1 1 d . .
N1 N 0.3378(3) 0.7634(3) 0.24802(10) 0.0286(6) Uani 1 1 d . .
N2 N 0.5269(3) 0.7697(3) 0.29735(10) 0.0305(6) Uani 1 1 d . .
N3 N 0.3376(3) 0.7343(2) 0.15883(10) 0.0283(6) Uani 1 1 d . .
N4 N 0.7775(3) 1.1605(2) 0.25103(10) 0.0282(6) Uani 1 1 d . .
N5 N 0.7594(3) 0.9832(3) 0.19713(10) 0.0285(6) Uani 1 1 d . .
N6 N 0.7853(3) 1.1618(2) 0.34098(10) 0.0279(6) Uani 1 1 d . .
C1 C 0.4031(3) 0.7739(3) 0.19667(12) 0.0272(7) Uani 1 1 d . .
C2 C 0.4101(3) 0.7326(3) 0.29197(12) 0.0281(7) Uani 1 1 d . .
C3 C 0.3426(3) 0.6559(3) 0.33069(12) 0.0307(7) Uani 1 1 d . .
C4 C 0.2820(3) 0.5951(3) 0.36296(13) 0.0313(7) Uani 1 1 d . .
C5 C 0.2062(3) 0.5203(3) 0.39932(13) 0.0330(8) Uani 1 1 d . .
C6 C 0.1005(4) 0.4556(4) 0.38246(15) 0.0424(9) Uani 1 1 d . .
H6 H 0.0764 0.4647 0.3472 0.051 Uiso 1 1 calc R U
C7 C 0.0305(4) 0.3787(4) 0.41600(19) 0.0557(11) Uani 1 1 d . .
H7 H -0.0414 0.3348 0.4040 0.067 Uiso 1 1 calc R U
C8 C 0.0650(5) 0.3654(4) 0.4672(2) 0.0647(14) Uani 1 1 d . .
H8 H 0.0173 0.3117 0.4905 0.078 Uiso 1 1 calc R U
C9 C 0.1680(5) 0.4297(4) 0.48455(17) 0.0576(12) Uani 1 1 d . .
H9 H 0.1907 0.4202 0.5199 0.069 Uiso 1 1 calc R U
C10 C 0.2397(4) 0.5082(4) 0.45148(14) 0.0436(9) Uani 1 1 d . .
H10 H 0.3104 0.5531 0.4640 0.052 Uiso 1 1 calc R U
C11 C 0.1920(3) 0.7540(3) 0.25390(13) 0.0336(8) Uani 1 1 d . .
H11 H 0.1696 0.7604 0.2922 0.040 Uiso 1 1 calc R U
C12 C 0.1209(4) 0.8657(4) 0.22872(15) 0.0414(9) Uani 1 1 d . .
H12A H 0.1610 0.9437 0.2385 0.062 Uiso 1 1 calc R U
H12B H 0.0281 0.8680 0.2408 0.062 Uiso 1 1 calc R U
H12C H 0.1276 0.8574 0.1907 0.062 Uiso 1 1 calc R U
C13 C 0.1398(4) 0.6292(4) 0.23744(15) 0.0414(9) Uani 1 1 d . .
H13A H 0.1444 0.6244 0.1992 0.062 Uiso 1 1 calc R U
H13B H 0.0483 0.6229 0.2505 0.062 Uiso 1 1 calc R U
H13C H 0.1931 0.5598 0.2520 0.062 Uiso 1 1 calc R U
C14 C 0.5980(4) 0.7153(3) 0.34269(14) 0.0386(9) Uani 1 1 d . .
H14 H 0.5634 0.6302 0.3510 0.046 Uiso 1 1 calc R U
C15 C 0.7433(4) 0.6994(4) 0.32697(18) 0.0501(10) Uani 1 1 d . .
H15A H 0.7538 0.6538 0.2940 0.075 Uiso 1 1 calc R U
H15B H 0.7884 0.6517 0.3542 0.075 Uiso 1 1 calc R U
H15C H 0.7813 0.7823 0.3225 0.075 Uiso 1 1 calc R U
C16 C 0.5738(4) 0.7968(4) 0.39058(15) 0.0514(11) Uani 1 1 d . .
H16A H 0.6087 0.8802 0.3834 0.077 Uiso 1 1 calc R U
H16B H 0.6179 0.7576 0.4201 0.077 Uiso 1 1 calc R U
H16C H 0.4792 0.8052 0.3991 0.077 Uiso 1 1 calc R U
C17 C 0.3987(3) 0.7335(3) 0.10791(12) 0.0272(7) Uani 1 1 d . .
C18 C 0.3565(3) 0.8211(3) 0.07004(13) 0.0325(8) Uani 1 1 d . .
C19 C 0.4057(4) 0.8087(4) 0.01858(13) 0.0414(9) Uani 1 1 d . .
H19 H 0.3770 0.8669 -0.0073 0.050 Uiso 1 1 calc R U
C20 C 0.4956(4) 0.7129(4) 0.00452(14) 0.0451(9) Uani 1 1 d . .
H20 H 0.5278 0.7054 -0.0307 0.054 Uiso 1 1 calc R U
C21 C 0.5381(4) 0.6289(3) 0.04174(14) 0.0385(8) Uani 1 1 d . .
H21 H 0.6000 0.5636 0.0318 0.046 Uiso 1 1 calc R U
C22 C 0.4928(3) 0.6369(3) 0.09358(13) 0.0312(7) Uani 1 1 d . .
C23 C 0.2597(4) 0.9286(3) 0.08376(14) 0.0395(8) Uani 1 1 d . .
H23 H 0.2442 0.9284 0.1226 0.047 Uiso 1 1 calc R U
C24 C 0.1274(4) 0.9115(4) 0.05953(18) 0.0533(11) Uani 1 1 d . .
H24A H 0.1398 0.9111 0.0214 0.080 Uiso 1 1 calc R U
H24B H 0.0662 0.9808 0.0700 0.080 Uiso 1 1 calc R U
H24C H 0.0915 0.8314 0.0716 0.080 Uiso 1 1 calc R U
C25 C 0.3150(4) 1.0557(4) 0.06745(15) 0.0439(9) Uani 1 1 d . .
H25A H 0.4039 1.0612 0.0800 0.066 Uiso 1 1 calc R U
H25B H 0.2584 1.1236 0.0826 0.066 Uiso 1 1 calc R U
H25C H 0.3181 1.0638 0.0293 0.066 Uiso 1 1 calc R U
C26 C 0.5414(4) 0.5430(3) 0.13417(14) 0.0376(8) Uani 1 1 d . .
H26 H 0.5591 0.5917 0.1660 0.045 Uiso 1 1 calc R U
C27 C 0.6696(4) 0.4728(4) 0.11712(17) 0.0527(10) Uani 1 1 d . .
H27A H 0.6535 0.4161 0.0885 0.079 Uiso 1 1 calc R U
H27B H 0.7027 0.4238 0.1467 0.079 Uiso 1 1 calc R U
H27C H 0.7348 0.5336 0.1052 0.079 Uiso 1 1 calc R U
C28 C 0.4373(4) 0.4484(4) 0.15024(16) 0.0479(10) Uani 1 1 d . .
H28A H 0.3561 0.4936 0.1621 0.072 Uiso 1 1 calc R U
H28B H 0.4690 0.3945 0.1786 0.072 Uiso 1 1 calc R U
H28C H 0.4201 0.3964 0.1203 0.072 Uiso 1 1 calc R U
C29 C 0.7507(3) 1.0998(3) 0.30130(12) 0.0257(7) Uani 1 1 d . .
C30 C 0.8027(3) 1.0933(3) 0.20489(12) 0.0280(7) Uani 1 1 d . .
C31 C 0.8829(3) 1.1590(3) 0.16586(13) 0.0306(7) Uani 1 1 d . .
C32 C 0.9437(3) 1.2224(3) 0.13461(13) 0.0307(7) Uani 1 1 d . .
C33 C 1.0148(3) 1.3084(3) 0.10127(13) 0.0314(7) Uani 1 1 d . .
C34 C 1.0424(4) 1.2841(4) 0.04856(14) 0.0405(9) Uani 1 1 d . .
H34 H 1.0124 1.2099 0.0336 0.049 Uiso 1 1 calc R U
C35 C 1.1137(4) 1.3684(4) 0.01805(15) 0.0493(10) Uani 1 1 d . .
H35 H 1.1341 1.3511 -0.0177 0.059 Uiso 1 1 calc R U
C36 C 1.1552(4) 1.4780(4) 0.03953(17) 0.0483(10) Uani 1 1 d . .
H36 H 1.2040 1.5357 0.0185 0.058 Uiso 1 1 calc R U
C37 C 1.1261(4) 1.5032(4) 0.09103(16) 0.0456(9) Uani 1 1 d . .
H37 H 1.1539 1.5787 0.1056 0.055 Uiso 1 1 calc R U
C38 C 1.0567(4) 1.4192(4) 0.12167(15) 0.0413(9) Uani 1 1 d . .
H38 H 1.0372 1.4374 0.1574 0.050 Uiso 1 1 calc R U
C39 C 0.7959(3) 1.2997(3) 0.24850(13) 0.0330(8) Uani 1 1 d . .
H39 H 0.7961 1.3234 0.2106 0.040 Uiso 1 1 calc R U
C40 C 0.6811(4) 1.3738(4) 0.27439(16) 0.0456(9) Uani 1 1 d . .
H40A H 0.5991 1.3328 0.2679 0.068 Uiso 1 1 calc R U
H40B H 0.6777 1.4595 0.2599 0.068 Uiso 1 1 calc R U
H40C H 0.6923 1.3768 0.3121 0.068 Uiso 1 1 calc R U
C41 C 0.9284(4) 1.3371(4) 0.26712(16) 0.0472(10) Uani 1 1 d . .
H41A H 0.9322 1.3198 0.3047 0.071 Uiso 1 1 calc R U
H41B H 0.9395 1.4271 0.2603 0.071 Uiso 1 1 calc R U
H41C H 0.9988 1.2885 0.2483 0.071 Uiso 1 1 calc R U
C42 C 0.8092(3) 0.9192(3) 0.14791(13) 0.0351(8) Uani 1 1 d . .
H42 H 0.8982 0.9508 0.1379 0.042 Uiso 1 1 calc R U
C43 C 0.7190(4) 0.9508(4) 0.10404(14) 0.0460(10) Uani 1 1 d . .
H43A H 0.6308 0.9218 0.1135 0.069 Uiso 1 1 calc R U
H43B H 0.7529 0.9090 0.0721 0.069 Uiso 1 1 calc R U
H43C H 0.7148 1.0420 0.0981 0.069 Uiso 1 1 calc R U
C44 C 0.8226(4) 0.7780(4) 0.15787(16) 0.0436(9) Uani 1 1 d . .
H44A H 0.8775 0.7615 0.1877 0.065 Uiso 1 1 calc R U
H44B H 0.8634 0.7370 0.1268 0.065 Uiso 1 1 calc R U
H44C H 0.7354 0.7445 0.1655 0.065 Uiso 1 1 calc R U
C45 C 0.7633(3) 1.1100(3) 0.39203(12) 0.0292(7) Uani 1 1 d . .
C46 C 0.6574(3) 1.1591(3) 0.42405(13) 0.0339(8) Uani 1 1 d . .
C47 C 0.6458(4) 1.1203(4) 0.47580(14) 0.0446(9) Uani 1 1 d . .
H47 H 0.5745 1.1527 0.4975 0.053 Uiso 1 1 calc R U
C48 C 0.7355(4) 1.0355(4) 0.49659(14) 0.0467(10) Uani 1 1 d . .
H48 H 0.7273 1.0118 0.5324 0.056 Uiso 1 1 calc R U
C49 C 0.8372(4) 0.9855(4) 0.46507(13) 0.0394(9) Uani 1 1 d . .
H49 H 0.8980 0.9263 0.4794 0.047 Uiso 1 1 calc R U
C50 C 0.8525(3) 1.0202(3) 0.41237(13) 0.0308(7) Uani 1 1 d . .
C51 C 0.5570(3) 1.2530(3) 0.40324(14) 0.0376(8) Uani 1 1 d . .
H51 H 0.5690 1.2538 0.3643 0.045 Uiso 1 1 calc R U
C52 C 0.5813(4) 1.3860(4) 0.42181(17) 0.0510(10) Uani 1 1 d . .
H52A H 0.5675 1.3893 0.4599 0.077 Uiso 1 1 calc R U
H52B H 0.5201 1.4461 0.4055 0.077 Uiso 1 1 calc R U
H52C H 0.6718 1.4077 0.4119 0.077 Uiso 1 1 calc R U
C53 C 0.4159(4) 1.2175(4) 0.41697(16) 0.0460(9) Uani 1 1 d . .
H53A H 0.4032 1.1313 0.4057 0.069 Uiso 1 1 calc R U
H53B H 0.3553 1.2755 0.3992 0.069 Uiso 1 1 calc R U
H53C H 0.3986 1.2229 0.4548 0.069 Uiso 1 1 calc R U
C54 C 0.9649(3) 0.9643(3) 0.37816(14) 0.0371(8) Uani 1 1 d . .
H54 H 0.9298 0.9486 0.3432 0.044 Uiso 1 1 calc R U
C55 C 1.0755(4) 1.0558(4) 0.36988(19) 0.0552(11) Uani 1 1 d . .
H55A H 1.0412 1.1340 0.3540 0.083 Uiso 1 1 calc R U
H55B H 1.1450 1.0181 0.3467 0.083 Uiso 1 1 calc R U
H55C H 1.1115 1.0742 0.4036 0.083 Uiso 1 1 calc R U
C56 C 1.0201(4) 0.8374(4) 0.39900(16) 0.0494(10) Uani 1 1 d . .
H56A H 1.0653 0.8511 0.4312 0.074 Uiso 1 1 calc R U
H56B H 1.0822 0.7998 0.3728 0.074 Uiso 1 1 calc R U
H56C H 0.9478 0.7806 0.4063 0.074 Uiso 1 1 calc R U
C57 C 0.4094(5) 1.1123(4) 0.19669(17) 0.0559(11) Uani 1 1 d . .
H57A H 0.3869 1.0442 0.1731 0.067 Uiso 1 1 calc R U
H57B H 0.4733 1.1666 0.1779 0.067 Uiso 1 1 calc R U
C58 C 0.2878(4) 1.1882(4) 0.2140(2) 0.0676(14) Uani 1 1 d . .
H58A H 0.2755 1.2638 0.1916 0.081 Uiso 1 1 calc R U
H58B H 0.2086 1.1373 0.2134 0.081 Uiso 1 1 calc R U
C59 C 0.3148(5) 1.2240(5) 0.2690(2) 0.0684(14) Uani 1 1 d . .
H59A H 0.2320 1.2373 0.2903 0.082 Uiso 1 1 calc R U
H59B H 0.3657 1.3014 0.2693 0.082 Uiso 1 1 calc R U
C60 C 0.3941(4) 1.1115(5) 0.28864(17) 0.0550(11) Uani 1 1 d . .
H60A H 0.4561 1.1376 0.3146 0.066 Uiso 1 1 calc R U
H60B H 0.3355 1.0486 0.3051 0.066 Uiso 1 1 calc R U

loop_
_atom_site_aniso_label
_atom_site_aniso_U_11
_atom_site_aniso_U_22
_atom_site_aniso_U_33
_atom_site_aniso_U_23
_atom_site_aniso_U_13
_atom_site_aniso_U_12
Mg1 0.0317(6) 0.0306(6) 0.0238(5) -0.0010(4) -0.0035(4) -0.0078(5)
O1 0.0322(12) 0.0399(13) 0.0272(12) -0.0045(10) -0.0012(9) -0.0105(11)
O2 0.0450(14) 0.0330(13) 0.0267(12) 0.0037(10) -0.0081(10) -0.0142(11)
O3 0.0448(14) 0.0424(15) 0.0363(14) -0.0057(11) -0.0060(11) 0.0031(12)
N1 0.0287(14) 0.0357(15) 0.0221(13) 0.0009(11) -0.0045(11) -0.0066(12)
N2 0.0376(16) 0.0270(14) 0.0276(14) -0.0017(11) -0.0040(12) -0.0057(12)
N3 0.0326(15) 0.0288(14) 0.0240(14) 0.0001(11) -0.0060(11) -0.0035(12)
N4 0.0330(15) 0.0271(14) 0.0251(14) 0.0009(11) -0.0030(11) -0.0058(12)
N5 0.0284(14) 0.0343(16) 0.0236(14) -0.0010(11) -0.0061(11) -0.0049(12)
N6 0.0324(14) 0.0281(14) 0.0237(14) -0.0018(11) -0.0044(11) -0.0031(12)
C1 0.0289(17) 0.0211(16) 0.0311(17) 0.0030(13) 0.0022(13) 0.0004(13)
C2 0.0344(18) 0.0226(16) 0.0273(17) -0.0015(13) -0.0004(14) -0.0021(14)
C3 0.0358(18) 0.0313(18) 0.0254(17) -0.0027(14) -0.0058(14) -0.0020(15)
C4 0.0316(18) 0.0326(18) 0.0300(18) 0.0004(15) -0.0040(14) -0.0001(15)
C5 0.0340(18) 0.0313(18) 0.0328(18) 0.0052(14) 0.0016(14) 0.0053(15)
C6 0.045(2) 0.040(2) 0.042(2) 0.0008(17) 0.0028(17) -0.0066(17)
C7 0.052(3) 0.045(2) 0.068(3) 0.002(2) 0.022(2) -0.006(2)
C8 0.073(3) 0.041(2) 0.074(3) 0.021(2) 0.041(3) 0.011(2)
C9 0.067(3) 0.063(3) 0.038(2) 0.019(2) 0.016(2) 0.026(2)
C10 0.046(2) 0.052(2) 0.0315(19) 0.0027(17) 0.0022(16) 0.0125(18)
C11 0.0293(17) 0.040(2) 0.0315(18) 0.0040(15) -0.0018(14) -0.0071(15)
C12 0.0322(19) 0.048(2) 0.044(2) 0.0041(18) -0.0043(16) -0.0035(16)
C13 0.040(2) 0.045(2) 0.040(2) 0.0039(17) -0.0030(16) -0.0148(17)
C14 0.042(2) 0.036(2) 0.040(2) 0.0120(16) -0.0206(16) -0.0104(16)
C15 0.043(2) 0.036(2) 0.073(3) 0.009(2) -0.021(2) -0.0019(17)
C16 0.062(3) 0.063(3) 0.032(2) 0.0065(19) -0.0134(18) -0.020(2)
C17 0.0293(17) 0.0278(17) 0.0251(16) -0.0011(13) -0.0040(13) -0.0048(14)
C18 0.0367(18) 0.0338(18) 0.0272(17) 0.0014(14) -0.0031(14) -0.0040(15)
C19 0.054(2) 0.045(2) 0.0249(18) 0.0076(16) -0.0019(16) 0.0000(18)
C20 0.056(2) 0.048(2) 0.0306(19) -0.0009(17) 0.0067(17) -0.0015(19)
C21 0.044(2) 0.036(2) 0.0353(19) -0.0039(16) 0.0024(16) -0.0006(16)
C22 0.0346(18) 0.0306(18) 0.0292(17) -0.0016(14) -0.0042(14) -0.0067(15)
C23 0.045(2) 0.039(2) 0.0331(19) 0.0067(16) 0.0021(16) 0.0040(17)
C24 0.038(2) 0.054(3) 0.068(3) 0.007(2) 0.0024(19) 0.0005(19)
C25 0.048(2) 0.040(2) 0.045(2) 0.0033(17) -0.0082(17) 0.0035(17)
C26 0.041(2) 0.0322(19) 0.040(2) 0.0004(15) -0.0063(16) 0.0033(16)
C27 0.055(2) 0.048(2) 0.054(3) 0.001(2) -0.008(2) 0.015(2)
C28 0.059(3) 0.036(2) 0.049(2) 0.0069(18) -0.0049(19) -0.0024(19)
C29 0.0243(15) 0.0254(17) 0.0272(16) 0.0031(13) -0.0014(13) 0.0011(13)
C30 0.0246(16) 0.0315(18) 0.0280(17) 0.0029(14) -0.0022(13) -0.0005(14)
C31 0.0317(17) 0.0326(18) 0.0281(17) -0.0006(14) -0.0071(14) -0.0025(15)
C32 0.0298(17) 0.0339(18) 0.0287(17) -0.0004(15) -0.0044(14) -0.0016(15)
C33 0.0267(17) 0.0355(19) 0.0318(18) 0.0048(15) -0.0033(13) 0.0028(14)
C34 0.047(2) 0.039(2) 0.035(2) 0.0028(16) 0.0002(16) 0.0015(17)
C35 0.053(2) 0.056(3) 0.036(2) 0.0103(19) 0.0106(18) 0.010(2)
C36 0.039(2) 0.047(2) 0.057(3) 0.019(2) 0.0079(18) -0.0013(18)
C37 0.047(2) 0.041(2) 0.049(2) 0.0077(18) -0.0013(18) -0.0094(18)
C38 0.044(2) 0.044(2) 0.037(2) 0.0024(17) 0.0008(16) -0.0076(17)
C39 0.044(2) 0.0249(17) 0.0310(18) 0.0027(14) -0.0053(15) -0.0055(15)
C40 0.059(2) 0.032(2) 0.045(2) 0.0031(17) 0.0034(18) 0.0027(18)
C41 0.053(2) 0.046(2) 0.045(2) 0.0050(18) -0.0083(18) -0.0232(19)
C42 0.0357(19) 0.039(2) 0.0306(18) -0.0075(15) 0.0032(14) -0.0069(16)
C43 0.056(2) 0.058(2) 0.0250(18) -0.0048(17) -0.0052(16) -0.010(2)
C44 0.041(2) 0.042(2) 0.049(2) -0.0150(18) 0.0036(17) -0.0054(17)
C45 0.0336(18) 0.0299(17) 0.0246(16) -0.0038(13) -0.0029(13) -0.0050(14)
C46 0.0369(19) 0.0356(19) 0.0291(18) -0.0022(15) -0.0030(14) 0.0005(15)
C47 0.044(2) 0.057(2) 0.0312(19) 0.0017(17) 0.0032(16) 0.0070(19)
C48 0.052(2) 0.061(3) 0.0263(18) 0.0037(18) -0.0035(17) 0.003(2)
C49 0.044(2) 0.044(2) 0.0310(19) 0.0081(16) -0.0097(16) -0.0018(17)
C50 0.0325(17) 0.0320(18) 0.0282(17) -0.0002(14) -0.0056(14) -0.0017(14)
C51 0.040(2) 0.041(2) 0.0313(18) -0.0019(16) -0.0016(15) 0.0027(16)
C52 0.053(2) 0.042(2) 0.058(3) -0.0040(19) -0.005(2) 0.0017(19)
C53 0.040(2) 0.049(2) 0.048(2) -0.0007(18) 0.0027(17) 0.0032(18)
C54 0.0384(19) 0.040(2) 0.0322(18) 0.0009(15) -0.0060(15) 0.0064(16)
C55 0.038(2) 0.057(3) 0.069(3) 0.006(2) 0.008(2) 0.0029(19)
C56 0.055(2) 0.049(2) 0.043(2) 0.0026(18) -0.0044(18) 0.0199(19)
C57 0.078(3) 0.036(2) 0.055(3) 0.0063(19) -0.024(2) 0.003(2)
C58 0.049(3) 0.042(2) 0.113(4) 0.020(3) -0.022(3) -0.007(2)
C59 0.043(2) 0.057(3) 0.103(4) -0.007(3) 0.014(3) 0.006(2)
C60 0.040(2) 0.070(3) 0.055(3) -0.016(2) 0.0034(19) 0.006(2)

loop_
_atom_type_symbol
_atom_type_description
_atom_type_scat_dispersion_real
_atom_type_scat_dispersion_imag
_atom_type_scat_source
C C 0.0033 0.0016 'International Tables Vol C Tables 4.2.6.8 and 6.1.1.4'
H H 0.0000 0.0000 'International Tables Vol C Tables 4.2.6.8 and 6.1.1.4'
Mg Mg 0.0486 0.0363 'International Tables Vol C Tables 4.2.6.8 and 6.1.1.4'
N N 0.0061 0.0033 'International Tables Vol C Tables 4.2.6.8 and 6.1.1.4'
O O 0.0106 0.0060 'International Tables Vol C Tables 4.2.6.8 and 6.1.1.4'

loop_
_geom_angle_atom_site_label_1
_geom_angle_atom_site_label_2
_geom_angle_atom_site_label_3
_geom_angle
O2 Mg1 O1 174.81(12)
O2 Mg1 O3 93.05(11)
O1 Mg1 O3 91.79(11)
O2 Mg1 N5 83.22(10)
O1 Mg1 N5 97.62(10)
O3 Mg1 N5 101.90(11)
O2 Mg1 N2 94.44(10)
O1 Mg1 N2 82.23(10)
O3 Mg1 N2 108.50(11)
N5 Mg1 N2 149.59(12)
C1 O1 Mg1 129.0(2)
C29 O2 Mg1 130.3(2)
C60 O3 C57 110.1(3)
C60 O3 Mg1 123.6(2)
C57 O3 Mg1 125.7(2)
C2 N1 C1 120.6(3)
C2 N1 C11 117.1(2)
C1 N1 C11 120.7(3)
C2 N2 C14 116.5(3)
C2 N2 Mg1 119.7(2)
C14 N2 Mg1 123.6(2)
C1 N3 C17 118.3(3)
C30 N4 C29 122.9(3)
C30 N4 C39 117.2(3)
C29 N4 C39 119.4(3)
C30 N5 C42 116.4(3)
C30 N5 Mg1 119.7(2)
C42 N5 Mg1 123.3(2)
C29 N6 C45 119.0(3)
O1 C1 N3 127.9(3)
O1 C1 N1 117.1(3)
N3 C1 N1 115.0(3)
N2 C2 N1 122.8(3)
N2 C2 C3 122.5(3)
N1 C2 C3 114.7(3)
C4 C3 C2 177.4(4)
C3 C4 C5 177.1(3)
C6 C5 C10 119.3(3)
C6 C5 C4 119.9(3)
C10 C5 C4 120.8(3)
C7 C6 C5 120.9(4)
C7 C6 H6 119.6
C5 C6 H6 119.6
C6 C7 C8 119.8(4)
C6 C7 H7 120.1
C8 C7 H7 120.1
C9 C8 C7 120.0(4)
C9 C8 H8 120.0
C7 C8 H8 120.0
C8 C9 C10 121.2(4)
C8 C9 H9 119.4
C10 C9 H9 119.4
C9 C10 C5 118.8(4)
C9 C10 H10 120.6
C5 C10 H10 120.6
N1 C11 C12 111.8(3)
N1 C11 C13 115.0(3)
C12 C11 C13 112.1(3)
N1 C11 H11 105.7
C12 C11 H11 105.7
C13 C11 H11 105.7
C11 C12 H12A 109.5
C11 C12 H12B 109.5
H12A C12 H12B 109.5
C11 C12 H12C 109.5
H12A C12 H12C 109.5
H12B C12 H12C 109.5
C11 C13 H13A 109.5
C11 C13 H13B 109.5
H13A C13 H13B 109.5
C11 C13 H13C 109.5
H13A C13 H13C 109.5
H13B C13 H13C 109.5
N2 C14 C16 110.8(3)
N2 C14 C15 108.8(3)
C16 C14 C15 112.2(3)
N2 C14 H14 108.3
C16 C14 H14 108.3
C15 C14 H14 108.3
C14 C15 H15A 109.5
C14 C15 H15B 109.5
H15A C15 H15B 109.5
C14 C15 H15C 109.5
H15A C15 H15C 109.5
H15B C15 H15C 109.5
C14 C16 H16A 109.5
C14 C16 H16B 109.5
H16A C16 H16B 109.5
C14 C16 H16C 109.5
H16A C16 H16C 109.5
H16B C16 H16C 109.5
C18 C17 N3 119.9(3)
C18 C17 C22 119.8(3)
N3 C17 C22 120.0(3)
C19 C18 C17 119.0(3)
C19 C18 C23 119.3(3)
C17 C18 C23 121.8(3)
C20 C19 C18 121.1(3)
C20 C19 H19 119.4
C18 C19 H19 119.4
C21 C20 C19 119.7(3)
C21 C20 H20 120.1
C19 C20 H20 120.1
C20 C21 C22 121.7(4)
C20 C21 H21 119.2
C22 C21 H21 119.2
C21 C22 C17 118.7(3)
C21 C22 C26 120.8(3)
C17 C22 C26 120.5(3)
C18 C23 C25 111.4(3)
C18 C23 C24 111.4(3)
C25 C23 C24 110.5(3)
C18 C23 H23 107.8
C25 C23 H23 107.8
C24 C23 H23 107.8
C23 C24 H24A 109.5
C23 C24 H24B 109.5
H24A C24 H24B 109.5
C23 C24 H24C 109.5
H24A C24 H24C 109.5
H24B C24 H24C 109.5
C23 C25 H25A 109.5
C23 C25 H25B 109.5
H25A C25 H25B 109.5
C23 C25 H25C 109.5
H25A C25 H25C 109.5
H25B C25 H25C 109.5
C22 C26 C28 111.8(3)
C22 C26 C27 113.5(3)
C28 C26 C27 109.7(3)
C22 C26 H26 107.2
C28 C26 H26 107.2
C27 C26 H26 107.2
C26 C27 H27A 109.5
C26 C27 H27B 109.5
H27A C27 H27B 109.5
C26 C27 H27C 109.5
H27A C27 H27C 109.5
H27B C27 H27C 109.5
C26 C28 H28A 109.5
C26 C28 H28B 109.5
H28A C28 H28B 109.5
C26 C28 H28C 109.5
H28A C28 H28C 109.5
H28B C28 H28C 109.5
O2 C29 N6 128.1(3)
O2 C29 N4 117.1(3)
N6 C29 N4 114.8(3)
N5 C30 N4 123.8(3)
N5 C30 C31 122.4(3)
N4 C30 C31 113.8(3)
C32 C31 C30 174.6(4)
C31 C32 C33 174.0(4)
C38 C33 C34 118.7(3)
C38 C33 C32 119.5(3)
C34 C33 C32 121.7(3)
C35 C34 C33 119.8(4)
C35 C34 H34 120.1
C33 C34 H34 120.1
C34 C35 C36 120.2(4)
C34 C35 H35 119.9
C36 C35 H35 119.9
C37 C36 C35 120.0(3)
C37 C36 H36 120.0
C35 C36 H36 120.0
C36 C37 C38 120.0(4)
C36 C37 H37 120.0
C38 C37 H37 120.0
C37 C38 C33 121.1(4)
C37 C38 H38 119.4
C33 C38 H38 119.4
N4 C39 C40 112.4(3)
N4 C39 C41 113.2(3)
C40 C39 C41 113.0(3)
N4 C39 H39 105.8
C40 C39 H39 105.8
C41 C39 H39 105.8
C39 C40 H40A 109.5
C39 C40 H40B 109.5
H40A C40 H40B 109.5
C39 C40 H40C 109.5
H40A C40 H40C 109.5
H40B C40 H40C 109.5
C39 C41 H41A 109.5
C39 C41 H41B 109.5
H41A C41 H41B 109.5
C39 C41 H41C 109.5
H41A C41 H41C 109.5
H41B C41 H41C 109.5
N5 C42 C43 110.3(3)
N5 C42 C44 109.4(3)
C43 C42 C44 111.8(3)
N5 C42 H42 108.4
C43 C42 H42 108.4
C44 C42 H42 108.4
C42 C43 H43A 109.5
C42 C43 H43B 109.5
H43A C43 H43B 109.5
C42 C43 H43C 109.5
H43A C43 H43C 109.5
H43B C43 H43C 109.5
C42 C44 H44A 109.5
C42 C44 H44B 109.5
H44A C44 H44B 109.5
C42 C44 H44C 109.5
H44A C44 H44C 109.5
H44B C44 H44C 109.5
C50 C45 C46 120.0(3)
C50 C45 N6 120.8(3)
C46 C45 N6 118.9(3)
C47 C46 C45 118.9(3)
C47 C46 C51 119.4(3)
C45 C46 C51 121.7(3)
C48 C47 C46 121.4(4)
C48 C47 H47 119.3
C46 C47 H47 119.3
C49 C48 C47 119.6(3)
C49 C48 H48 120.2
C47 C48 H48 120.2
C48 C49 C50 121.3(3)
C48 C49 H49 119.4
C50 C49 H49 119.4
C49 C50 C45 118.6(3)
C49 C50 C54 120.7(3)
C45 C50 C54 120.7(3)
C46 C51 C53 112.8(3)
C46 C51 C52 110.9(3)
C53 C51 C52 110.8(3)
C46 C51 H51 107.4
C53 C51 H51 107.4
C52 C51 H51 107.4
C51 C52 H52A 109.5
C51 C52 H52B 109.5
H52A C52 H52B 109.5
C51 C52 H52C 109.5
H52A C52 H52C 109.5
H52B C52 H52C 109.5
C51 C53 H53A 109.5
C51 C53 H53B 109.5
H53A C53 H53B 109.5
C51 C53 H53C 109.5
H53A C53 H53C 109.5
H53B C53 H53C 109.5
C50 C54 C55 111.5(3)
C50 C54 C56 113.3(3)
C55 C54 C56 109.8(3)
C50 C54 H54 107.3
C55 C54 H54 107.3
C56 C54 H54 107.3
C54 C55 H55A 109.5
C54 C55 H55B 109.5
H55A C55 H55B 109.5
C54 C55 H55C 109.5
H55A C55 H55C 109.5
H55B C55 H55C 109.5
C54 C56 H56A 109.5
C54 C56 H56B 109.5
H56A C56 H56B 109.5
C54 C56 H56C 109.5
H56A C56 H56C 109.5
H56B C56 H56C 109.5
O3 C57 C58 106.2(4)
O3 C57 H57A 110.5
C58 C57 H57A 110.5
O3 C57 H57B 110.5
C58 C57 H57B 110.5
H57A C57 H57B 108.7
C59 C58 C57 103.3(4)
C59 C58 H58A 111.1
C57 C58 H58A 111.1
C59 C58 H58B 111.1
C57 C58 H58B 111.1
H58A C58 H58B 109.1
C58 C59 C60 103.1(4)
C58 C59 H59A 111.1
C60 C59 H59A 111.1
C58 C59 H59B 111.1
C60 C59 H59B 111.1
H59A C59 H59B 109.1
O3 C60 C59 105.6(4)
O3 C60 H60A 110.6
C59 C60 H60A 110.6
O3 C60 H60B 110.6
C59 C60 H60B 110.6
H60A C60 H60B 108.7

loop_
_geom_bond_atom_site_label_1
_geom_bond_atom_site_label_2
_geom_bond_distance
Mg1 O2 1.947(2)
Mg1 O1 1.955(2)
Mg1 O3 2.071(3)
Mg1 N5 2.135(3)
Mg1 N2 2.142(3)
O1 C1 1.275(4)
O2 C29 1.274(4)
O3 C60 1.431(5)
O3 C57 1.442(5)
N1 C2 1.404(4)
N1 C1 1.451(4)
N1 C11 1.494(4)
N2 C2 1.283(4)
N2 C14 1.498(4)
N3 C1 1.288(4)
N3 C17 1.419(4)
N4 C30 1.399(4)
N4 C29 1.452(4)
N4 C39 1.500(4)
N5 C30 1.289(4)
N5 C42 1.500(4)
N6 C29 1.291(4)
N6 C45 1.424(4)
C2 C3 1.442(4)
C3 C4 1.204(5)
C4 C5 1.434(5)
C5 C6 1.390(5)
C5 C10 1.399(5)
C6 C7 1.372(5)
C6 H6 0.9500
C7 C8 1.380(7)
C7 H7 0.9500
C8 C9 1.370(7)
C8 H8 0.9500
C9 C10 1.385(6)
C9 H9 0.9500
C10 H10 0.9500
C11 C12 1.521(5)
C11 C13 1.522(5)
C11 H11 1.0000
C12 H12A 0.9800
C12 H12B 0.9800
C12 H12C 0.9800
C13 H13A 0.9800
C13 H13B 0.9800
C13 H13C 0.9800
C14 C16 1.519(6)
C14 C15 1.520(6)
C14 H14 1.0000
C15 H15A 0.9800
C15 H15B 0.9800
C15 H15C 0.9800
C16 H16A 0.9800
C16 H16B 0.9800
C16 H16C 0.9800
C17 C18 1.407(5)
C17 C22 1.420(5)
C18 C19 1.395(5)
C18 C23 1.516(5)
C19 C20 1.385(6)
C19 H19 0.9500
C20 C21 1.372(5)
C20 H20 0.9500
C21 C22 1.389(5)
C21 H21 0.9500
C22 C26 1.520(5)
C23 C25 1.529(5)
C23 C24 1.530(6)
C23 H23 1.0000
C24 H24A 0.9800
C24 H24B 0.9800
C24 H24C 0.9800
C25 H25A 0.9800
C25 H25B 0.9800
C25 H25C 0.9800
C26 C28 1.528(5)
C26 C27 1.528(5)
C26 H26 1.0000
C27 H27A 0.9800
C27 H27B 0.9800
C27 H27C 0.9800
C28 H28A 0.9800
C28 H28B 0.9800
C28 H28C 0.9800
C30 C31 1.450(5)
C31 C32 1.204(5)
C32 C33 1.435(5)
C33 C38 1.387(5)
C33 C34 1.393(5)
C34 C35 1.385(5)
C34 H34 0.9500
C35 C36 1.386(6)
C35 H35 0.9500
C36 C37 1.367(6)
C36 H36 0.9500
C37 C38 1.375(5)
C37 H37 0.9500
C38 H38 0.9500
C39 C40 1.517(5)
C39 C41 1.523(5)
C39 H39 1.0000
C40 H40A 0.9800
C40 H40B 0.9800
C40 H40C 0.9800
C41 H41A 0.9800
C41 H41B 0.9800
C41 H41C 0.9800
C42 C43 1.514(5)
C42 C44 1.523(5)
C42 H42 1.0000
C43 H43A 0.9800
C43 H43B 0.9800
C43 H43C 0.9800
C44 H44A 0.9800
C44 H44B 0.9800
C44 H44C 0.9800
C45 C50 1.407(5)
C45 C46 1.413(5)
C46 C47 1.385(5)
C46 C51 1.514(5)
C47 C48 1.380(6)
C47 H47 0.9500
C48 C49 1.379(5)
C48 H48 0.9500
C49 C50 1.399(5)
C49 H49 0.9500
C50 C54 1.517(5)
C51 C53 1.524(5)
C51 C52 1.531(5)
C51 H51 1.0000
C52 H52A 0.9800
C52 H52B 0.9800
C52 H52C 0.9800
C53 H53A 0.9800
C53 H53B 0.9800
C53 H53C 0.9800
C54 C55 1.522(5)
C54 C56 1.541(5)
C54 H54 1.0000
C55 H55A 0.9800
C55 H55B 0.9800
C55 H55C 0.9800
C56 H56A 0.9800
C56 H56B 0.9800
C56 H56C 0.9800
C57 C58 1.506(7)
C57 H57A 0.9900
C57 H57B 0.9900
C58 C59 1.505(8)
C58 H58A 0.9900
C58 H58B 0.9900
C59 C60 1.513(7)
C59 H59A 0.9900
C59 H59B 0.9900
C60 H60A 0.9900
C60 H60B 0.9900

loop_
_geom_torsion_atom_site_label_1
_geom_torsion_atom_site_label_2
_geom_torsion_atom_site_label_3
_geom_torsion_atom_site_label_4
_geom_torsion
Mg1 O1 C1 N3 165.0(3)
Mg1 O1 C1 N1 -15.5(4)
C17 N3 C1 O1 3.8(5)
C17 N3 C1 N1 -175.7(3)
C2 N1 C1 O1 -36.1(4)
C11 N1 C1 O1 158.8(3)
C2 N1 C1 N3 143.5(3)
C11 N1 C1 N3 -21.6(4)
C14 N2 C2 N1 -172.1(3)
Mg1 N2 C2 N1 13.1(4)
C14 N2 C2 C3 8.0(5)
Mg1 N2 C2 C3 -166.8(2)
C1 N1 C2 N2 34.9(5)
C11 N1 C2 N2 -159.5(3)
C1 N1 C2 C3 -145.1(3)
C11 N1 C2 C3 20.5(4)
C10 C5 C6 C7 -1.1(6)
C4 C5 C6 C7 176.8(3)
C5 C6 C7 C8 0.2(6)
C6 C7 C8 C9 0.6(6)
C7 C8 C9 C10 -0.3(6)
C8 C9 C10 C5 -0.7(6)
C6 C5 C10 C9 1.4(5)
C4 C5 C10 C9 -176.6(3)
C2 N1 C11 C12 136.9(3)
C1 N1 C11 C12 -57.5(4)
C2 N1 C11 C13 -93.8(3)
C1 N1 C11 C13 71.8(4)
C2 N2 C14 C16 -90.7(4)
Mg1 N2 C14 C16 83.8(3)
C2 N2 C14 C15 145.4(3)
Mg1 N2 C14 C15 -40.0(4)
C1 N3 C17 C18 -108.4(4)
C1 N3 C17 C22 78.0(4)
N3 C17 C18 C19 -171.9(3)
C22 C17 C18 C19 1.8(5)
N3 C17 C18 C23 8.5(5)
C22 C17 C18 C23 -177.9(3)
C17 C18 C19 C20 -0.6(5)
C23 C18 C19 C20 179.1(3)
C18 C19 C20 C21 -0.4(6)
C19 C20 C21 C22 0.2(6)
C20 C21 C22 C17 1.0(5)
C20 C21 C22 C26 -179.8(3)
C18 C17 C22 C21 -1.9(5)
N3 C17 C22 C21 171.7(3)
C18 C17 C22 C26 178.9(3)
N3 C17 C22 C26 -7.5(4)
C19 C18 C23 C25 -55.2(4)
C17 C18 C23 C25 124.5(3)
C19 C18 C23 C24 68.8(4)
C17 C18 C23 C24 -111.6(4)
C21 C22 C26 C28 -106.0(4)
C17 C22 C26 C28 73.2(4)
C21 C22 C26 C27 18.7(5)
C17 C22 C26 C27 -162.1(3)
Mg1 O2 C29 N6 162.8(3)
Mg1 O2 C29 N4 -17.2(4)
C45 N6 C29 O2 0.2(5)
C45 N6 C29 N4 -179.9(3)
C30 N4 C29 O2 -28.9(4)
C39 N4 C29 O2 158.9(3)
C30 N4 C29 N6 151.2(3)
C39 N4 C29 N6 -21.0(4)
C42 N5 C30 N4 -173.0(3)
Mg1 N5 C30 N4 16.2(4)
C42 N5 C30 C31 7.0(4)
Mg1 N5 C30 C31 -163.8(2)
C29 N4 C30 N5 26.8(5)
C39 N4 C30 N5 -160.9(3)
C29 N4 C30 C31 -153.2(3)
C39 N4 C30 C31 19.1(4)
C38 C33 C34 C35 1.8(5)
C32 C33 C34 C35 -178.7(3)
C33 C34 C35 C36 -1.3(6)
C34 C35 C36 C37 0.1(6)
C35 C36 C37 C38 0.7(6)
C36 C37 C38 C33 -0.2(6)
C34 C33 C38 C37 -1.1(5)
C32 C33 C38 C37 179.4(3)
C30 N4 C39 C40 132.7(3)
C29 N4 C39 C40 -54.7(4)
C30 N4 C39 C41 -97.7(3)
C29 N4 C39 C41 74.9(4)
C30 N5 C42 C43 -90.8(3)
Mg1 N5 C42 C43 79.7(3)
C30 N5 C42 C44 145.8(3)
Mg1 N5 C42 C44 -43.7(4)
C29 N6 C45 C50 82.6(4)
C29 N6 C45 C46 -103.6(4)
C50 C45 C46 C47 2.0(5)
N6 C45 C46 C47 -171.9(3)
C50 C45 C46 C51 -178.2(3)
N6 C45 C46 C51 8.0(5)
C45 C46 C47 C48 0.3(6)
C51 C46 C47 C48 -179.5(4)
C46 C47 C48 C49 -1.8(6)
C47 C48 C49 C50 0.9(6)
C48 C49 C50 C45 1.4(5)
C48 C49 C50 C54 180.0(3)
C46 C45 C50 C49 -2.8(5)
N6 C45 C50 C49 170.9(3)
C46 C45 C50 C54 178.6(3)
N6 C45 C50 C54 -7.7(5)
C47 C46 C51 C53 -48.8(5)
C45 C46 C51 C53 131.3(3)
C47 C46 C51 C52 76.1(4)
C45 C46 C51 C52 -103.8(4)
C49 C50 C54 C55 -101.8(4)
C45 C50 C54 C55 76.7(4)
C49 C50 C54 C56 22.7(5)
C45 C50 C54 C56 -158.8(3)
C60 O3 C57 C58 -7.3(4)
Mg1 O3 C57 C58 164.3(2)
O3 C57 C58 C59 25.8(4)
C57 C58 C59 C60 -33.7(4)
C57 O3 C60 C59 -14.3(4)
Mg1 O3 C60 C59 173.9(3)
C58 C59 C60 O3 29.9(4)
